data_1537207
loop_
_publ_author_name
'Fyfe, C.A.'
'Gies, H.'
'Kokotailo, G.T.'
'Marler, B.'
'Cox, D.E.'

_publ_section_title
;
 Crystal structure of silica-ZSM-12 by the combined use of high-
 resolution mas nmr solid-state spectroscopy and synchrotron x-ray powder
 diffraction.
;
_journal_name_full 'Journal of Physical Chemistry'
_journal_page_first 3718
_journal_page_last 3721
_journal_volume 94
_journal_year 1990
_chemical_formula_sum 'O2 Si'
_chemical_name_systematic 'Si O2'
_space_group_IT_number 15
_symmetry_space_group_name_Hall '-C 2yc'
_symmetry_space_group_name_H-M 'C 1 2/c 1'
_cell_angle_alpha 90
_cell_angle_beta 107.721
_cell_angle_gamma 90
_cell_formula_units_Z 56
_cell_length_a 24.8633
_cell_length_b 5.01238
_cell_length_c 24.3725
_cell_volume 2893.281
_citation_journal_id_ASTM JPCHAX
_cod_data_source_file Fyfe_JPCHAX_1990_1720.cif
_cod_data_source_block O2Si1
_cod_original_formula_sum 'O2 Si1'
_cod_database_code 1537207

loop_
_symmetry_equiv_pos_as_xyz
x,y,z
-x,y,-z+1/2
-x,-y,-z
x,-y,z-1/2
x+1/2,y+1/2,z
-x+1/2,y+1/2,-z+1/2
-x+1/2,-y+1/2,-z
x+1/2,-y+1/2,z-1/2

loop_
_atom_site_label
_atom_site_type_symbol
_atom_site_fract_x
_atom_site_fract_y
_atom_site_fract_z
_atom_site_occupancy
_atom_site_U_iso_or_equiv
Si1 Si+4 0.4402 0.5319 0.4129 1 0.0
O4 O-2 0.3301 -0.0045 0.3956 1 0.0
O13 O-2 0.1069 0.1372 0.4394 1 0.0
O10 O-2 0.1853 0.448 0.5026 1 0.0
Si3 Si+4 0.3754 0.032 0.3609 1 0.0
O11 O-2 0.2997 0.0905 0.1886 1 0.0
O7 O-2 0.2504 0.2441 0.2629 1 0.0
O3 O-2 0.4245 0.822 0.3872 1 0.0
O6 O-2 0.3452 -0.0218 0.2972 1 0.0
O14 O-2 0.2343 0.8828 0.4093 1 0.0
Si5 Si+4 0.2836 0.0822 0.4275 1 0.0
O1 O-2 0.428 0.5053 0.473 1 0.0
O9 O-2 0.1554 0.5101 0.3911 1 0.0
O2 O-2 0.5034 0.4725 0.4225 1 0.0
O12 O-2 0.3995 0.337 0.3702 1 0.0
O8 O-2 0.2602 0.3716 0.4078 1 0.0
Si2 Si+4 0.0678 -0.0708 0.4589 1 0.0
O5 O-2 0.0841 -0.3624 0.4513 1 0.0
Si6 Si+4 0.2139 0.5853 0.3832 1 0.0
Si7 Si+4 0.2869 0.01 0.2463 1 0.0
Si4 Si+4 0.1338 0.4218 0.4484 1 0.0
